data_4509736
loop_
_publ_author_name
'Santra, Ramkinkar'
'Biradha, Kumar'

_publ_section_title
;
 Two-Dimensional Organic Brick-Wall Layers as Hosts for the Inclusion and
 Study of Aromatics Ensembles: Acid&#x2212;Pyridine and
 Acid&#x2212;Carbonyl Synthons for Multicomponent Materials
;
_journal_issue 11
_journal_name_full 'Crystal Growth &amp; Design'
_journal_page_first 4969
_journal_paper_doi 10.1021/cg900759e
_journal_volume 9
_journal_year 2009
_chemical_formula_sum 'C54 H44 N4 O14'
_chemical_formula_weight 972.83
_chemical_name_systematic
; 
 ? 
;
_space_group_IT_number 14
_symmetry_cell_setting monoclinic
_symmetry_space_group_name_Hall '-P 2ybc'
_symmetry_space_group_name_H-M 'P 1 21/c 1'
_atom_sites_solution_hydrogens geom
_atom_sites_solution_primary direct
_atom_sites_solution_secondary difmap
_audit_creation_method SHELXL-97
_cell_angle_alpha 90.00
_cell_angle_beta 98.1380(10)
_cell_angle_gamma 90.00
_cell_formula_units_Z 2
_cell_length_a 19.1296(7)
_cell_length_b 7.7639(3)
_cell_length_c 15.7687(6)
_cell_measurement_reflns_used 6721
_cell_measurement_temperature 293(2)
_cell_measurement_theta_max 30.13
_cell_measurement_theta_min 2.15
_cell_volume 2318.39(15)
_computing_structure_refinement 'SHELXL-97 (Sheldrick, 1997)'
_computing_structure_solution 'SHELXS-97 (Sheldrick, 1990)'
_diffrn_ambient_temperature 293(2)
_diffrn_measured_fraction_theta_full 0.984
_diffrn_measured_fraction_theta_max 0.984
_diffrn_measurement_device_type 'Bruker-APEX-2 CCD area detector'
_diffrn_measurement_method hemisphere
_diffrn_radiation_monochromator graphite
_diffrn_radiation_source 'fine-focus sealed tube'
_diffrn_radiation_type MoK\a
_diffrn_radiation_wavelength 0.71073
_diffrn_reflns_av_R_equivalents 0.0363
_diffrn_reflns_av_sigmaI/netI 0.0340
_diffrn_reflns_limit_h_max 24
_diffrn_reflns_limit_h_min -26
_diffrn_reflns_limit_k_max 10
_diffrn_reflns_limit_k_min -10
_diffrn_reflns_limit_l_max 21
_diffrn_reflns_limit_l_min -22
_diffrn_reflns_number 32922
_diffrn_reflns_theta_full 30.13
_diffrn_reflns_theta_max 30.13
_diffrn_reflns_theta_min 2.15
_exptl_absorpt_coefficient_mu 0.102
_exptl_absorpt_correction_T_max 0.95
_exptl_absorpt_correction_T_min 0.89
_exptl_absorpt_correction_type multi-scan
_exptl_absorpt_process_details SADABS
_exptl_crystal_colour yellow
_exptl_crystal_density_diffrn 1.394
_exptl_crystal_density_meas ?
_exptl_crystal_density_method 'not measured'
_exptl_crystal_description 'square plates'
_exptl_crystal_F_000 1016
_exptl_crystal_size_max 0.24
_exptl_crystal_size_mid 0.19
_exptl_crystal_size_min 0.15
_refine_diff_density_max 0.267
_refine_diff_density_min -0.204
_refine_diff_density_rms 0.040
_refine_ls_extinction_method none
_refine_ls_goodness_of_fit_ref 1.022
_refine_ls_hydrogen_treatment mixed
_refine_ls_matrix_type full
_refine_ls_number_parameters 335
_refine_ls_number_reflns 6721
_refine_ls_number_restraints 0
_refine_ls_restrained_S_all 1.022
_refine_ls_R_factor_all 0.0964
_refine_ls_R_factor_gt 0.0504
_refine_ls_shift/su_max 0.000
_refine_ls_shift/su_mean 0.000
_refine_ls_structure_factor_coef Fsqd
_refine_ls_weighting_details 'calc w=1/[\s^2^(Fo^2^)+(0.1000P)^2^+0.0000P] where P=(Fo^2^+2Fc^2^)/3'
_refine_ls_weighting_scheme calc
_refine_ls_wR_factor_gt 0.1396
_refine_ls_wR_factor_ref 0.1690
_reflns_number_gt 3965
_reflns_number_total 6721
_reflns_threshold_expression >2sigma(I)
_cod_data_source_file cg900759esup1.cif
_cod_data_source_block 3
_cod_depositor_comments
;
The following automatic conversions were performed:

'_symmetry_cell_setting' value 'Monoclinic' changed to 'monoclinic'
according to /home/saulius/struct/CIF-dictionaries/cif_core.dic
dictionary named 'cif_core.dic' version 2.4.2 from
2011-04-26.

'_exptl_absorpt_correction_type' value 'Multi-scan'
changed to 'multi-scan' according to
/home/saulius/struct/CIF-dictionaries/cif_core.dic dictionary named
'cif_core.dic' version 2.4.2 from 2011-04-26.

Automatic conversion script
Id: cif_fix_values 1891 2012-01-12 08:04:46Z andrius 

The following automatic conversions were performed:

'_exptl_crystal_density_meas' value 'not measured' was changed to '?'
- the value is perceived as not measured.

Automatic conversion script
Id: cif_fix_values 3008 2015-01-20 13:52:24Z robertas 
;
_cod_original_sg_symbol_H-M P2(1)/c
_cod_database_code 4509736

loop_
_symmetry_equiv_pos_as_xyz
'x, y, z'
'-x, y+1/2, -z+1/2'
'-x, -y, -z'
'x, -y-1/2, z-1/2'

loop_
_atom_site_label
_atom_site_type_symbol
_atom_site_fract_x
_atom_site_fract_y
_atom_site_fract_z
_atom_site_U_iso_or_equiv
_atom_site_adp_type
_atom_site_occupancy
_atom_site_symmetry_multiplicity
_atom_site_calc_flag
_atom_site_refinement_flags
C11 C 0.21738(7) 0.29869(19) 0.46251(9) 0.0415(3) Uani 1 1 d .
C12 C 0.27472(7) 0.2192(2) 0.43350(9) 0.0418(3) Uani 1 1 d .
H12 H 0.2703 0.1755 0.3781 0.050 Uiso 1 1 calc R
C13 C 0.33861(7) 0.2048(2) 0.48720(9) 0.0403(3) Uani 1 1 d .
C14 C 0.34489(7) 0.2746(2) 0.56909(9) 0.0422(3) Uani 1 1 d .
H14 H 0.3878 0.2670 0.6049 0.051 Uiso 1 1 calc R
C15 C 0.28815(7) 0.35517(19) 0.59830(9) 0.0415(3) Uani 1 1 d .
C16 C 0.22420(7) 0.3665(2) 0.54454(9) 0.0426(3) Uani 1 1 d .
H16 H 0.1858 0.4198 0.5637 0.051 Uiso 1 1 calc R
C17 C 0.14654(8) 0.3053(2) 0.40770(10) 0.0476(4) Uani 1 1 d .
C18 C 0.39957(7) 0.1078(2) 0.46027(9) 0.0446(4) Uani 1 1 d .
C19 C 0.29403(8) 0.4186(2) 0.68810(10) 0.0480(4) Uani 1 1 d .
N1A N -0.46989(7) 0.47937(19) -0.41864(9) 0.0563(4) Uani 1 1 d .
C1A C -0.49294(9) 0.5390(3) -0.34860(12) 0.0676(5) Uani 1 1 d .
H1A H -0.5344 0.6033 -0.3547 0.081 Uiso 1 1 calc R
C2A C -0.45832(8) 0.5098(3) -0.26814(11) 0.0623(5) Uani 1 1 d .
H2A H -0.4765 0.5522 -0.2206 0.075 Uiso 1 1 calc R
C3A C -0.39560(7) 0.4162(2) -0.25755(10) 0.0459(4) Uani 1 1 d .
C4A C -0.37372(9) 0.3512(3) -0.33114(11) 0.0593(5) Uani 1 1 d .
H4A H -0.3330 0.2847 -0.3273 0.071 Uiso 1 1 calc R
C5A C -0.41175(9) 0.3844(3) -0.40963(11) 0.0624(5) Uani 1 1 d .
H5A H -0.3963 0.3388 -0.4582 0.075 Uiso 1 1 calc R
C6A C -0.35802(8) 0.3852(2) -0.17181(10) 0.0469(4) Uani 1 1 d .
H6A H -0.3858 0.3723 -0.1283 0.056 Uiso 1 1 calc R
N1B N 0.02989(7) 0.27638(19) 0.22178(9) 0.0534(4) Uani 1 1 d .
C1B C 0.02379(9) 0.2287(2) 0.13979(12) 0.0570(4) Uani 1 1 d .
H1B H 0.0638 0.1876 0.1192 0.068 Uiso 1 1 calc R
C2B C -0.03820(8) 0.2369(2) 0.08398(11) 0.0529(4) Uani 1 1 d .
H2B H -0.0398 0.2004 0.0276 0.063 Uiso 1 1 calc R
C3B C -0.09857(8) 0.3007(2) 0.11313(10) 0.0455(4) Uani 1 1 d .
C4B C -0.09195(8) 0.3508(2) 0.19871(11) 0.0529(4) Uani 1 1 d .
H4B H -0.1308 0.3940 0.2212 0.064 Uiso 1 1 calc R
C5B C -0.02759(9) 0.3361(2) 0.24998(11) 0.0552(4) Uani 1 1 d .
H5B H -0.0243 0.3696 0.3070 0.066 Uiso 1 1 calc R
C6B C -0.16850(8) 0.3115(2) 0.06105(11) 0.0494(4) Uani 1 1 d .
H6B H -0.2065 0.3044 0.0917 0.059 Uiso 1 1 calc R
O1C O -0.30623(6) 0.2981(2) -0.00844(8) 0.0704(4) Uani 1 1 d .
C1C C -0.26356(7) 0.3315(2) -0.05617(10) 0.0459(4) Uani 1 1 d .
C2C C -0.28774(7) 0.3730(2) -0.14840(10) 0.0435(3) Uani 1 1 d .
C3C C -0.23345(8) 0.4039(2) -0.20724(10) 0.0520(4) Uani 1 1 d .
H3C1 H -0.2521 0.4858 -0.2512 0.062 Uiso 1 1 calc .
H3C2 H -0.2243 0.2967 -0.2353 0.062 Uiso 1 1 calc .
C4C C -0.16485(8) 0.4725(2) -0.15952(11) 0.0555(4) Uani 1 1 d .
H4C1 H -0.1729 0.5856 -0.1366 0.067 Uiso 1 1 calc .
H4C2 H -0.1306 0.4847 -0.1990 0.067 Uiso 1 1 calc .
C5C C -0.13527(8) 0.3538(2) -0.08693(11) 0.0554(4) Uani 1 1 d .
H5C1 H -0.1250 0.2425 -0.1103 0.067 Uiso 1 1 calc .
H5C2 H -0.0913 0.4012 -0.0581 0.067 Uiso 1 1 calc .
C6C C -0.18564(7) 0.3300(2) -0.02308(10) 0.0445(4) Uani 1 1 d .
O11 O 0.09308(6) 0.3408(2) 0.43586(9) 0.0758(4) Uani 1 1 d .
O12 O 0.15011(6) 0.26777(19) 0.32767(8) 0.0644(4) Uani 1 1 d .
O13 O 0.39808(6) 0.05173(18) 0.38747(7) 0.0616(4) Uani 1 1 d .
O14 O 0.45168(5) 0.08669(18) 0.51977(7) 0.0617(4) Uani 1 1 d .
O15 O 0.24669(7) 0.48434(18) 0.71848(8) 0.0651(4) Uani 1 1 d .
O16 O 0.35740(7) 0.3941(2) 0.73008(8) 0.0805(5) Uani 1 1 d .
H12O H 0.1018(14) 0.262(3) 0.2903(17) 0.106(8) Uiso 1 1 d .
H16O H 0.3666(13) 0.425(3) 0.7928(18) 0.109(8) Uiso 1 1 d .
H1N H -0.5000 0.5000 -0.5000 0.119(12) Uiso 1 2 d S
H14O H 0.5000 0.0000 0.5000 0.125(13) Uiso 1 2 d S

loop_
_atom_site_aniso_label
_atom_site_aniso_U_11
_atom_site_aniso_U_22
_atom_site_aniso_U_33
_atom_site_aniso_U_23
_atom_site_aniso_U_13
_atom_site_aniso_U_12
C11 0.0311(7) 0.0506(8) 0.0405(8) 0.0069(6) -0.0027(6) 0.0041(6)
C12 0.0348(7) 0.0562(9) 0.0324(7) 0.0027(6) -0.0023(5) 0.0043(6)
C13 0.0325(7) 0.0548(9) 0.0319(7) 0.0033(6) -0.0013(5) 0.0061(6)
C14 0.0329(7) 0.0577(9) 0.0338(7) 0.0013(6) -0.0028(5) 0.0052(6)
C15 0.0392(7) 0.0498(8) 0.0345(7) 0.0024(6) 0.0019(6) 0.0033(6)
C16 0.0354(7) 0.0501(8) 0.0421(8) 0.0049(6) 0.0045(6) 0.0075(6)
C17 0.0331(7) 0.0608(10) 0.0459(9) 0.0077(7) -0.0046(6) 0.0050(6)
C18 0.0333(7) 0.0680(10) 0.0305(7) 0.0026(7) -0.0018(5) 0.0072(6)
C19 0.0451(8) 0.0599(10) 0.0387(8) -0.0019(7) 0.0054(6) 0.0024(7)
N1A 0.0412(7) 0.0785(10) 0.0459(8) -0.0027(7) -0.0053(6) 0.0071(6)
C1A 0.0424(9) 0.0963(15) 0.0597(11) -0.0110(10) -0.0081(8) 0.0228(9)
C2A 0.0393(8) 0.0947(14) 0.0509(10) -0.0153(9) -0.0004(7) 0.0148(8)
C3A 0.0327(7) 0.0575(10) 0.0453(8) -0.0043(7) -0.0023(6) -0.0015(6)
C4A 0.0437(9) 0.0811(12) 0.0495(9) -0.0108(9) -0.0052(7) 0.0186(8)
C5A 0.0479(9) 0.0922(13) 0.0445(9) -0.0136(9) -0.0031(7) 0.0147(9)
C6A 0.0373(7) 0.0601(10) 0.0420(8) -0.0044(7) 0.0015(6) -0.0021(7)
N1B 0.0376(7) 0.0693(9) 0.0496(8) 0.0081(7) -0.0067(6) -0.0028(6)
C1B 0.0349(8) 0.0765(12) 0.0578(11) 0.0027(9) 0.0006(7) 0.0068(7)
C2B 0.0409(8) 0.0712(11) 0.0448(9) -0.0020(8) -0.0004(7) 0.0042(7)
C3B 0.0347(7) 0.0557(9) 0.0438(8) 0.0070(7) -0.0022(6) -0.0023(6)
C4B 0.0386(8) 0.0733(11) 0.0464(9) 0.0057(8) 0.0044(7) 0.0014(7)
C5B 0.0486(9) 0.0743(12) 0.0399(8) 0.0045(8) -0.0039(7) -0.0056(8)
C6B 0.0321(7) 0.0675(10) 0.0475(9) 0.0043(7) 0.0020(6) -0.0004(7)
O1C 0.0354(6) 0.1212(12) 0.0543(7) 0.0236(7) 0.0049(5) -0.0040(6)
C1C 0.0315(7) 0.0585(9) 0.0467(9) 0.0049(7) 0.0021(6) -0.0007(6)
C2C 0.0353(7) 0.0522(9) 0.0417(8) -0.0014(6) 0.0003(6) -0.0015(6)
C3C 0.0399(8) 0.0695(11) 0.0458(9) 0.0076(8) 0.0032(6) -0.0005(7)
C4C 0.0411(8) 0.0718(11) 0.0539(10) 0.0093(8) 0.0075(7) -0.0084(7)
C5C 0.0331(7) 0.0810(12) 0.0515(10) 0.0065(8) 0.0037(7) -0.0026(7)
C6C 0.0327(7) 0.0552(9) 0.0439(8) 0.0036(7) -0.0003(6) -0.0002(6)
O11 0.0361(6) 0.1224(12) 0.0662(9) -0.0063(8) -0.0021(6) 0.0195(7)
O12 0.0374(6) 0.1076(11) 0.0436(7) 0.0021(6) -0.0097(5) 0.0081(6)
O13 0.0539(7) 0.0981(10) 0.0308(6) -0.0050(6) -0.0012(5) 0.0249(6)
O14 0.0352(6) 0.1072(10) 0.0392(6) -0.0112(6) -0.0070(4) 0.0242(6)
O15 0.0611(7) 0.0854(9) 0.0504(7) -0.0108(6) 0.0137(6) 0.0134(6)
O16 0.0559(7) 0.1434(14) 0.0384(7) -0.0258(8) -0.0066(6) 0.0218(8)

loop_
_atom_type_symbol
_atom_type_description
_atom_type_scat_dispersion_real
_atom_type_scat_dispersion_imag
_atom_type_scat_source
C C 0.0033 0.0016 'International Tables Vol C Tables 4.2.6.8 and 6.1.1.4'
H H 0.0000 0.0000 'International Tables Vol C Tables 4.2.6.8 and 6.1.1.4'
N N 0.0061 0.0033 'International Tables Vol C Tables 4.2.6.8 and 6.1.1.4'
O O 0.0106 0.0060 'International Tables Vol C Tables 4.2.6.8 and 6.1.1.4'

loop_
_geom_angle_atom_site_label_1
_geom_angle_atom_site_label_2
_geom_angle_atom_site_label_3
_geom_angle
C16 C11 C12 120.08(13)
C16 C11 C17 118.85(13)
C12 C11 C17 121.01(14)
C13 C12 C11 120.10(14)
C12 C13 C14 119.22(13)
C12 C13 C18 121.33(13)
C14 C13 C18 119.37(12)
C15 C14 C13 121.03(13)
C14 C15 C16 119.27(13)
C14 C15 C19 120.53(13)
C16 C15 C19 120.08(13)
C11 C16 C15 120.28(13)
O11 C17 O12 124.82(14)
O11 C17 C11 122.71(15)
O12 C17 C11 112.46(13)
O13 C18 O14 123.69(14)
O13 C18 C13 121.89(12)
O14 C18 C13 114.40(13)
O15 C19 O16 123.92(15)
O15 C19 C15 124.21(14)
O16 C19 C15 111.87(13)
C5A N1A C1A 118.48(15)
N1A C1A C2A 122.70(16)
C1A C2A C3A 119.67(16)
C4A C3A C2A 116.58(15)
C4A C3A C6A 123.33(14)
C2A C3A C6A 120.04(15)
C5A C4A C3A 120.33(15)
N1A C5A C4A 122.17(16)
C2C C6A C3A 127.43(15)
C5B N1B C1B 117.31(14)
N1B C1B C2B 123.84(16)
C1B C2B C3B 119.05(16)
C4B C3B C2B 116.95(14)
C4B C3B C6B 118.42(14)
C2B C3B C6B 124.58(15)
C5B C4B C3B 119.74(16)
N1B C5B C4B 123.10(16)
C6C C6B C3B 129.84(15)
O1C C1C C2C 120.38(13)
O1C C1C C6C 120.15(14)
C2C C1C C6C 119.47(13)
C6A C2C C1C 116.14(14)
C6A C2C C3C 124.66(14)
C1C C2C C3C 119.16(12)
C2C C3C C4C 112.00(13)
C3C C4C C5C 111.47(14)
C6C C5C C4C 112.03(13)
C6B C6C C5C 126.32(13)
C6B C6C C1C 116.01(14)
C5C C6C C1C 117.65(13)

loop_
_geom_bond_atom_site_label_1
_geom_bond_atom_site_label_2
_geom_bond_distance
C11 C16 1.385(2)
C11 C12 1.391(2)
C11 C17 1.5014(18)
C12 C13 1.3893(18)
C13 C14 1.390(2)
C13 C18 1.500(2)
C14 C15 1.387(2)
C15 C16 1.3889(19)
C15 C19 1.488(2)
C17 O11 1.2032(19)
C17 O12 1.306(2)
C18 O13 1.2242(18)
C18 O14 1.2791(16)
C19 O15 1.1971(19)
C19 O16 1.3103(19)
N1A C5A 1.325(2)
N1A C1A 1.329(2)
C1A C2A 1.364(3)
C2A C3A 1.392(2)
C3A C4A 1.383(2)
C3A C6A 1.459(2)
C4A C5A 1.368(2)
C6A C2C 1.346(2)
N1B C5B 1.327(2)
N1B C1B 1.334(2)
C1B C2B 1.374(2)
C2B C3B 1.393(2)
C3B C4B 1.393(2)
C3B C6B 1.470(2)
C4B C5B 1.379(2)
C6B C6C 1.329(2)
O1C C1C 1.2139(19)
C1C C2C 1.497(2)
C1C C6C 1.5080(19)
C2C C3C 1.507(2)
C3C C4C 1.514(2)
C4C C5C 1.515(2)
C5C C6C 1.500(2)
